data_7201056
loop_
_publ_author_name
'Xia, Yana'
'Wu, Biao'
'Liu, Yanyan'
'Yang, Zaiwen'
'Huang, Xiaojuan'
'He, Li'
'Yang, Xiao-Juan'

_publ_section_title
;
 A flexible bis(pyridylcarbamate) anion receptor: binding of infinite
 double-stranded phosphate, [-sulfate-(H2O)2-]n, and hydrogen-bridged
 helical perchlorate chain
;
_journal_issue 9
_journal_name_full CrystEngComm
_journal_page_first 1849
_journal_paper_doi 10.1039/b904253a
_journal_volume 11
_journal_year 2009
_chemical_formula_sum 'C14 H20 N4 O10 S'
_chemical_formula_weight 436.40
_chemical_name_systematic
;
?
;
_space_group_IT_number 14
_symmetry_cell_setting monoclinic
_symmetry_space_group_name_Hall '-P 2ybc'
_symmetry_space_group_name_H-M 'P 1 21/c 1'
_atom_sites_solution_hydrogens geom
_atom_sites_solution_primary direct
_atom_sites_solution_secondary difmap
_audit_creation_method SHELXL-97
_cell_angle_alpha 90.00
_cell_angle_beta 90.79(3)
_cell_angle_gamma 90.00
_cell_formula_units_Z 4
_cell_length_a 6.8550(14)
_cell_length_b 36.204(7)
_cell_length_c 7.5513(15)
_cell_measurement_temperature 293(2)
_cell_volume 1873.9(6)
_computing_cell_refinement 'Bruker SMART'
_computing_data_collection 'Bruker SMART APEX II'
_computing_data_reduction 'Bruker SAINT'
_computing_structure_refinement 'SHELXL-97 (Sheldrick, 1997)'
_computing_structure_solution 'SHELXS-97 (Sheldrick, 1990)'
_diffrn_ambient_temperature 293(2)
_diffrn_measured_fraction_theta_full 0.998
_diffrn_measured_fraction_theta_max 0.835
_diffrn_measurement_device_type 'Bruker APEX II area detector'
_diffrn_measurement_method '\w scans'
_diffrn_radiation_monochromator graphite
_diffrn_radiation_source 'fine-focus sealed tube'
_diffrn_radiation_type MoK\a
_diffrn_radiation_wavelength 0.71073
_diffrn_reflns_av_R_equivalents 0.0268
_diffrn_reflns_av_sigmaI/netI 0.0276
_diffrn_reflns_limit_h_max 8
_diffrn_reflns_limit_h_min -9
_diffrn_reflns_limit_k_max 46
_diffrn_reflns_limit_k_min -41
_diffrn_reflns_limit_l_max 7
_diffrn_reflns_limit_l_min -10
_diffrn_reflns_number 12433
_diffrn_reflns_theta_full 25.00
_diffrn_reflns_theta_max 30.83
_diffrn_reflns_theta_min 2.25
_exptl_absorpt_coefficient_mu 0.237
_exptl_absorpt_correction_T_max 0.9498
_exptl_absorpt_correction_T_min 0.9133
_exptl_absorpt_correction_type multi-scan
_exptl_absorpt_process_details SADABS
_exptl_crystal_colour colorless
_exptl_crystal_density_diffrn 1.547
_exptl_crystal_density_method 'not measured'
_exptl_crystal_description block
_exptl_crystal_F_000 912
_exptl_crystal_size_max 0.39
_exptl_crystal_size_mid 0.30
_exptl_crystal_size_min 0.22
_refine_diff_density_max 0.269
_refine_diff_density_min -0.497
_refine_diff_density_rms 0.051
_refine_ls_extinction_method none
_refine_ls_goodness_of_fit_ref 1.022
_refine_ls_hydrogen_treatment mixed
_refine_ls_matrix_type full
_refine_ls_number_parameters 274
_refine_ls_number_reflns 4911
_refine_ls_number_restraints 4
_refine_ls_restrained_S_all 1.022
_refine_ls_R_factor_all 0.0543
_refine_ls_R_factor_gt 0.0421
_refine_ls_shift/su_max 0.001
_refine_ls_shift/su_mean 0.000
_refine_ls_structure_factor_coef Fsqd
_refine_ls_weighting_details 'calc w=1/[\s^2^(Fo^2^)+(0.0569P)^2^+0.7068P] where P=(Fo^2^+2Fc^2^)/3'
_refine_ls_weighting_scheme calc
_refine_ls_wR_factor_gt 0.1112
_refine_ls_wR_factor_ref 0.1186
_reflns_number_gt 3955
_reflns_number_total 4911
_reflns_threshold_expression >2sigma(I)
_cod_data_source_file b904253a.txt
_cod_data_source_block LH2SO4
_cod_depositor_comments
;
The following automatic conversions were performed:
'_symmetry_cell_setting' value 'Monoclinic' changed to 'monoclinic'
according to '/home/saulius/struct/CIF-dictionaries/cif_core.dic'
dictionary named 'cif_core.dic' version 2.4.1 from
2010-06-29.

'_exptl_absorpt_correction_type' value 'Multi-scan' changed
to 'multi-scan' according to
'/home/saulius/struct/CIF-dictionaries/cif_core.dic' dictionary named
'cif_core.dic' version 2.4.1 from 2010-06-29.

Automatic conversion script
Id: cif_fix_enum 1527 2010-12-29 10:47:43Z saulius 
;
_cod_original_cell_volume 1873.9(7)
_cod_original_sg_symbol_H-M P2(1)/c
_cod_database_code 7201056

loop_
_symmetry_equiv_pos_as_xyz
'x, y, z'
'-x, y+1/2, -z+1/2'
'-x, -y, -z'
'x, -y-1/2, z-1/2'

loop_
_atom_site_label
_atom_site_type_symbol
_atom_site_fract_x
_atom_site_fract_y
_atom_site_fract_z
_atom_site_U_iso_or_equiv
_atom_site_adp_type
_atom_site_occupancy
_atom_site_symmetry_multiplicity
_atom_site_calc_flag
_atom_site_refinement_flags
_atom_site_disorder_assembly
_atom_site_disorder_group
S1 S 0.05990(6) 0.124165(11) 0.78737(6) 0.03364(12) Uani 1 1 d . . .
C1 C 0.1749(3) 0.06398(5) 1.3215(2) 0.0382(4) Uani 1 1 d . . .
H1A H 0.1493 0.0862 1.3787 0.046 Uiso 1 1 calc R . .
C2 C 0.2166(3) 0.03248(5) 1.4184(2) 0.0401(4) Uani 1 1 d . . .
H2A H 0.2163 0.0331 1.5415 0.048 Uiso 1 1 calc R . .
C3 C 0.2586(3) 0.00013(5) 1.3301(2) 0.0376(4) Uani 1 1 d . . .
H3A H 0.2878 -0.0211 1.3943 0.045 Uiso 1 1 calc R . .
C4 C 0.2577(2) -0.00105(4) 1.1442(2) 0.0308(3) Uani 1 1 d . . .
C5 C 0.2102(2) 0.03124(4) 1.0523(2) 0.0329(3) Uani 1 1 d . . .
H5A H 0.2051 0.0314 0.9292 0.039 Uiso 1 1 calc R . .
C6 C 0.2940(2) -0.04213(4) 0.8864(2) 0.0317(3) Uani 1 1 d . . .
C7 C 0.3332(3) -0.09171(5) 0.6841(2) 0.0351(4) Uani 1 1 d . . .
H7A H 0.4436 -0.0819 0.6201 0.042 Uiso 1 1 calc R . .
H7B H 0.2143 -0.0840 0.6236 0.042 Uiso 1 1 calc R . .
C8 C 0.3437(2) -0.13310(5) 0.6916(3) 0.0384(4) Uani 1 1 d . . .
H8A H 0.2421 -0.1427 0.7670 0.046 Uiso 1 1 calc R . .
H8B H 0.3256 -0.1434 0.5739 0.046 Uiso 1 1 calc R . .
C9 C 0.5770(3) -0.17948(4) 0.7596(2) 0.0350(4) Uani 1 1 d . . .
C10 C 0.8489(2) -0.21784(4) 0.8754(2) 0.0316(3) Uani 1 1 d . . .
C11 C 1.0376(3) -0.21602(5) 0.9505(2) 0.0364(4) Uani 1 1 d . . .
H11A H 1.0940 -0.1931 0.9739 0.044 Uiso 1 1 calc R . .
C12 C 1.1402(3) -0.24793(5) 0.9898(2) 0.0424(4) Uani 1 1 d . . .
H12A H 1.2642 -0.2466 1.0411 0.051 Uiso 1 1 calc R . .
C13 C 1.0568(3) -0.28150(5) 0.9523(2) 0.0436(4) Uani 1 1 d . . .
H13A H 1.1243 -0.3032 0.9769 0.052 Uiso 1 1 calc R . .
C14 C 0.7696(3) -0.25251(4) 0.8404(2) 0.0366(4) Uani 1 1 d . . .
H14A H 0.6452 -0.2548 0.7908 0.044 Uiso 1 1 calc R . .
N1 N 0.1718(2) 0.06212(4) 1.14446(19) 0.0355(3) Uani 1 1 d . . .
H1B H 0.1437 0.0819 1.0861 0.043 Uiso 1 1 calc R . .
N2 N 0.3042(2) -0.03433(4) 1.06258(18) 0.0374(3) Uani 1 1 d . . .
H2B H 0.3436 -0.0519 1.1310 0.045 Uiso 1 1 calc R . .
N3 N 0.7556(2) -0.18438(4) 0.8398(2) 0.0375(3) Uani 1 1 d . . .
H3B H 0.8168 -0.1647 0.8717 0.045 Uiso 1 1 calc R . .
N4 N 0.8773(2) -0.28280(4) 0.8800(2) 0.0406(3) Uani 1 1 d . . .
H4A H 0.8276 -0.3041 0.8575 0.049 Uiso 1 1 calc R . .
O1 O 0.2536(2) -0.02094(3) 0.76745(16) 0.0423(3) Uani 1 1 d . . .
O2 O 0.3359(2) -0.07824(3) 0.86414(16) 0.0417(3) Uani 1 1 d . . .
O3 O 0.53431(18) -0.14310(3) 0.76234(17) 0.0391(3) Uani 1 1 d . . .
O4 O 0.4756(2) -0.20322(4) 0.6944(2) 0.0517(4) Uani 1 1 d . . .
O5 O 0.0626(2) 0.12534(3) 0.98481(17) 0.0438(3) Uani 1 1 d . . .
O6 O -0.1262(2) 0.13945(4) 0.7225(2) 0.0524(4) Uani 1 1 d . . .
O7 O 0.0892(3) 0.08639(4) 0.7307(2) 0.0692(5) Uani 1 1 d . . .
O8 O 0.2200(2) 0.14834(4) 0.7236(2) 0.0615(4) Uani 1 1 d . . .
O9 O 0.5617(3) 0.18700(5) 0.8361(3) 0.0764(5) Uani 1 1 d D . .
H9B H 0.654(3) 0.1723(7) 0.811(4) 0.080 Uiso 1 1 d D . .
H9A H 0.464(3) 0.1724(7) 0.832(4) 0.080 Uiso 1 1 d D . .
O10 O 0.5551(2) 0.08922(4) 0.7104(2) 0.0476(3) Uani 1 1 d D . .
H10B H 0.643(3) 0.1058(6) 0.721(4) 0.080 Uiso 1 1 d D . .
H10A H 0.440(2) 0.0979(8) 0.714(4) 0.080 Uiso 1 1 d D . .

loop_
_atom_site_aniso_label
_atom_site_aniso_U_11
_atom_site_aniso_U_22
_atom_site_aniso_U_33
_atom_site_aniso_U_23
_atom_site_aniso_U_13
_atom_site_aniso_U_12
S1 0.0369(2) 0.02333(19) 0.0406(2) 0.00132(14) -0.00379(16) 0.00242(15)
C1 0.0384(9) 0.0321(8) 0.0441(9) -0.0044(7) 0.0022(7) 0.0022(7)
C2 0.0470(10) 0.0404(9) 0.0329(8) -0.0006(7) 0.0018(7) 0.0023(8)
C3 0.0452(9) 0.0324(8) 0.0352(8) 0.0061(6) 0.0019(7) 0.0039(7)
C4 0.0307(7) 0.0274(7) 0.0344(8) 0.0024(6) 0.0017(6) 0.0010(6)
C5 0.0362(8) 0.0273(7) 0.0352(8) 0.0039(6) 0.0019(6) 0.0009(6)
C6 0.0295(7) 0.0267(7) 0.0390(8) 0.0021(6) 0.0015(6) 0.0027(6)
C7 0.0369(8) 0.0307(8) 0.0376(8) -0.0020(6) -0.0058(7) 0.0053(7)
C8 0.0343(8) 0.0317(8) 0.0490(10) -0.0026(7) -0.0101(7) 0.0019(7)
C9 0.0401(9) 0.0263(8) 0.0383(8) -0.0050(6) -0.0052(7) 0.0030(7)
C10 0.0378(8) 0.0248(7) 0.0320(7) -0.0026(6) -0.0010(6) 0.0039(6)
C11 0.0395(9) 0.0299(8) 0.0398(9) -0.0017(6) -0.0039(7) 0.0019(7)
C12 0.0432(10) 0.0414(10) 0.0423(9) -0.0003(7) -0.0067(8) 0.0091(8)
C13 0.0556(11) 0.0346(9) 0.0403(9) 0.0006(7) -0.0024(8) 0.0161(8)
C14 0.0429(9) 0.0269(8) 0.0398(9) -0.0051(6) -0.0028(7) 0.0023(7)
N1 0.0377(7) 0.0251(6) 0.0436(8) 0.0047(5) 0.0000(6) 0.0018(6)
N2 0.0520(9) 0.0270(7) 0.0333(7) 0.0046(5) 0.0015(6) 0.0086(6)
N3 0.0393(7) 0.0215(6) 0.0514(8) -0.0057(5) -0.0121(6) 0.0023(5)
N4 0.0571(9) 0.0234(7) 0.0411(8) -0.0045(5) -0.0015(7) 0.0031(6)
O1 0.0581(8) 0.0309(6) 0.0378(6) 0.0041(5) -0.0039(6) 0.0070(6)
O2 0.0604(8) 0.0287(6) 0.0359(6) 0.0001(5) 0.0001(6) 0.0109(6)
O3 0.0395(6) 0.0247(6) 0.0528(7) -0.0049(5) -0.0150(5) 0.0049(5)
O4 0.0541(8) 0.0294(6) 0.0708(9) -0.0108(6) -0.0251(7) 0.0012(6)
O5 0.0617(8) 0.0270(6) 0.0425(7) -0.0026(5) -0.0107(6) 0.0014(5)
O6 0.0391(7) 0.0505(8) 0.0672(9) 0.0166(7) -0.0154(6) -0.0004(6)
O7 0.1234(15) 0.0322(7) 0.0519(9) -0.0090(6) 0.0042(9) 0.0191(8)
O8 0.0406(8) 0.0574(9) 0.0865(12) 0.0292(8) 0.0026(7) -0.0009(7)
O9 0.0586(11) 0.0591(11) 0.1115(15) -0.0193(10) 0.0024(11) -0.0058(8)
O10 0.0504(8) 0.0429(8) 0.0494(8) 0.0044(6) -0.0006(7) 0.0061(6)

loop_
_atom_type_symbol
_atom_type_description
_atom_type_scat_dispersion_real
_atom_type_scat_dispersion_imag
_atom_type_scat_source
C C 0.0033 0.0016 'International Tables Vol C Tables 4.2.6.8 and 6.1.1.4'
H H 0.0000 0.0000 'International Tables Vol C Tables 4.2.6.8 and 6.1.1.4'
N N 0.0061 0.0033 'International Tables Vol C Tables 4.2.6.8 and 6.1.1.4'
O O 0.0106 0.0060 'International Tables Vol C Tables 4.2.6.8 and 6.1.1.4'
S S 0.1246 0.1234 'International Tables Vol C Tables 4.2.6.8 and 6.1.1.4'

loop_
_geom_angle_atom_site_label_1
_geom_angle_atom_site_label_2
_geom_angle_atom_site_label_3
_geom_angle
_geom_angle_site_symmetry_1
_geom_angle_site_symmetry_3
_geom_angle_publ_flag
O7 S1 O6 112.40(10) . . ?
O7 S1 O8 110.73(11) . . ?
O6 S1 O8 108.15(8) . . ?
O7 S1 O5 108.81(8) . . ?
O6 S1 O5 108.75(9) . . ?
O8 S1 O5 107.89(9) . . ?
N1 C1 C2 119.16(16) . . ?
N1 C1 H1A 120.4 . . ?
C2 C1 H1A 120.4 . . ?
C3 C2 C1 119.16(16) . . ?
C3 C2 H2A 120.4 . . ?
C1 C2 H2A 120.4 . . ?
C2 C3 C4 120.73(15) . . ?
C2 C3 H3A 119.6 . . ?
C4 C3 H3A 119.6 . . ?
N2 C4 C5 123.94(14) . . ?
N2 C4 C3 118.10(14) . . ?
C5 C4 C3 117.96(15) . . ?
N1 C5 C4 119.05(15) . . ?
N1 C5 H5A 120.5 . . ?
C4 C5 H5A 120.5 . . ?
O1 C6 O2 124.64(15) . . ?
O1 C6 N2 127.03(15) . . ?
O2 C6 N2 108.33(13) . . ?
O2 C7 C8 107.55(14) . . ?
O2 C7 H7A 110.2 . . ?
C8 C7 H7A 110.2 . . ?
O2 C7 H7B 110.2 . . ?
C8 C7 H7B 110.2 . . ?
H7A C7 H7B 108.5 . . ?
O3 C8 C7 107.79(13) . . ?
O3 C8 H8A 110.1 . . ?
C7 C8 H8A 110.1 . . ?
O3 C8 H8B 110.1 . . ?
C7 C8 H8B 110.1 . . ?
H8A C8 H8B 108.5 . . ?
O4 C9 O3 125.31(15) . . ?
O4 C9 N3 126.49(16) . . ?
O3 C9 N3 108.18(13) . . ?
C14 C10 N3 124.76(15) . . ?
C14 C10 C11 118.25(15) . . ?
N3 C10 C11 116.99(14) . . ?
C12 C11 C10 120.65(16) . . ?
C12 C11 H11A 119.7 . . ?
C10 C11 H11A 119.7 . . ?
C13 C12 C11 119.12(17) . . ?
C13 C12 H12A 120.4 . . ?
C11 C12 H12A 120.4 . . ?
N4 C13 C12 119.57(16) . . ?
N4 C13 H13A 120.2 . . ?
C12 C13 H13A 120.2 . . ?
N4 C14 C10 118.59(16) . . ?
N4 C14 H14A 120.7 . . ?
C10 C14 H14A 120.7 . . ?
C1 N1 C5 123.92(14) . . ?
C1 N1 H1B 118.0 . . ?
C5 N1 H1B 118.0 . . ?
C6 N2 C4 127.10(14) . . ?
C6 N2 H2B 116.4 . . ?
C4 N2 H2B 116.4 . . ?
C9 N3 C10 127.03(14) . . ?
C9 N3 H3B 116.5 . . ?
C10 N3 H3B 116.5 . . ?
C13 N4 C14 123.83(16) . . ?
C13 N4 H4A 118.1 . . ?
C14 N4 H4A 118.1 . . ?
C6 O2 C7 116.39(13) . . ?
C9 O3 C8 115.61(12) . . ?
H9B O9 H9A 101(3) . . ?
H10B O10 H10A 113(3) . . ?

loop_
_geom_bond_atom_site_label_1
_geom_bond_atom_site_label_2
_geom_bond_distance
_geom_bond_site_symmetry_2
_geom_bond_publ_flag
S1 O7 1.4476(14) . ?
S1 O6 1.4685(14) . ?
S1 O8 1.4888(15) . ?
S1 O5 1.4914(14) . ?
C1 N1 1.339(2) . ?
C1 C2 1.383(2) . ?
C1 H1A 0.9300 . ?
C2 C3 1.380(2) . ?
C2 H2A 0.9300 . ?
C3 C4 1.404(2) . ?
C3 H3A 0.9300 . ?
C4 N2 1.392(2) . ?
C4 C5 1.396(2) . ?
C5 N1 1.345(2) . ?
C5 H5A 0.9300 . ?
C6 O1 1.2102(19) . ?
C6 O2 1.3494(19) . ?
C6 N2 1.361(2) . ?
C7 O2 1.445(2) . ?
C7 C8 1.501(2) . ?
C7 H7A 0.9700 . ?
C7 H7B 0.9700 . ?
C8 O3 1.451(2) . ?
C8 H8A 0.9700 . ?
C8 H8B 0.9700 . ?
C9 O4 1.206(2) . ?
C9 O3 1.3494(19) . ?
C9 N3 1.370(2) . ?
C10 C14 1.392(2) . ?
C10 N3 1.394(2) . ?
C10 C11 1.407(2) . ?
C11 C12 1.383(2) . ?
C11 H11A 0.9300 . ?
C12 C13 1.371(3) . ?
C12 H12A 0.9300 . ?
C13 N4 1.340(3) . ?
C13 H13A 0.9300 . ?
C14 N4 1.353(2) . ?
C14 H14A 0.9300 . ?
N1 H1B 0.8600 . ?
N2 H2B 0.8600 . ?
N3 H3B 0.8600 . ?
N4 H4A 0.8600 . ?
O9 H9B 0.849(10) . ?
O9 H9A 0.852(10) . ?
O10 H10B 0.851(10) . ?
O10 H10A 0.850(10) . ?

loop_
_geom_hbond_atom_site_label_D
_geom_hbond_atom_site_label_H
_geom_hbond_atom_site_label_A
_geom_hbond_distance_DH
_geom_hbond_distance_HA
_geom_hbond_distance_DA
_geom_hbond_angle_DHA
_geom_hbond_site_symmetry_A
N1 H1B O5 0.86 1.83 2.6883(19) 172.7 .
N2 H2B O10 0.86 1.93 2.788(2) 176.4 3_657
N3 H3B O5 0.86 1.97 2.7981(19) 162.8 3_657
N4 H4A O8 0.86 1.85 2.694(2) 165.1 2_646
C2 H2A O7 0.93 2.56 3.192(2) 125.5 1_556
C5 H5A O1 0.93 2.28 2.882(2) 121.8 .
C7 H7A O10 0.97 2.51 3.087(2) 118.0 3_656
C12 H12A O4 0.93 2.59 3.271(2) 130.9 4_656
C13 H13A O6 0.93 2.56 3.190(2) 125.0 2_646
C14 H14A O4 0.93 2.31 2.898(2) 120.6 .
O10 H10B O6 0.851(10) 1.999(11) 2.843(2) 171(3) 1_655
O10 H10A O8 0.850(10) 2.371(17) 3.143(2) 151(3) .
O10 H10A O7 0.850(10) 2.446(18) 3.201(3) 149(3) .
O9 H9B O6 0.849(10) 2.041(11) 2.886(3) 173(3) 1_655
O9 H9A O8 0.852(10) 2.048(15) 2.848(2) 156(3) .

loop_
_geom_torsion_atom_site_label_1
_geom_torsion_atom_site_label_2
_geom_torsion_atom_site_label_3
_geom_torsion_atom_site_label_4
_geom_torsion
_geom_torsion_site_symmetry_1
_geom_torsion_site_symmetry_2
_geom_torsion_site_symmetry_3
_geom_torsion_site_symmetry_4
_geom_torsion_publ_flag
N1 C1 C2 C3 1.6(3) . . . . ?
C1 C2 C3 C4 -0.5(3) . . . . ?
C2 C3 C4 N2 179.05(17) . . . . ?
C2 C3 C4 C5 -1.0(3) . . . . ?
N2 C4 C5 N1 -178.55(16) . . . . ?
C3 C4 C5 N1 1.5(2) . . . . ?
O2 C7 C8 O3 -67.02(18) . . . . ?
C14 C10 C11 C12 -0.6(3) . . . . ?
N3 C10 C11 C12 179.99(16) . . . . ?
C10 C11 C12 C13 0.9(3) . . . . ?
C11 C12 C13 N4 -0.6(3) . . . . ?
N3 C10 C14 N4 179.31(16) . . . . ?
C11 C10 C14 N4 0.0(2) . . . . ?
C2 C1 N1 C5 -1.1(3) . . . . ?
C4 C5 N1 C1 -0.5(3) . . . . ?
O1 C6 N2 C4 4.7(3) . . . . ?
O2 C6 N2 C4 -174.95(16) . . . . ?
C5 C4 N2 C6 -6.6(3) . . . . ?
C3 C4 N2 C6 173.37(16) . . . . ?
O4 C9 N3 C10 -5.8(3) . . . . ?
O3 C9 N3 C10 175.55(16) . . . . ?
C14 C10 N3 C9 -2.8(3) . . . . ?
C11 C10 N3 C9 176.56(17) . . . . ?
C12 C13 N4 C14 0.0(3) . . . . ?
C10 C14 N4 C13 0.4(3) . . . . ?
O1 C6 O2 C7 0.6(2) . . . . ?
N2 C6 O2 C7 -179.71(14) . . . . ?
C8 C7 O2 C6 -169.00(14) . . . . ?
O4 C9 O3 C8 4.8(3) . . . . ?
N3 C9 O3 C8 -176.52(15) . . . . ?
C7 C8 O3 C9 -172.85(15) . . . . ?

loop_
_cod_related_entry_id
_cod_related_entry_database
_cod_related_entry_code
1 ChemSpider 30653596
